data_1542433
loop_
_publ_author_name
'McGough, John S.'
'Butler, Samuel M.'
'Cade, Ian A.'
'Ingleson, Michael J.'

_publ_section_title
;
 Highly selective catalytic trans-hydroboration of alkynes mediated by
 borenium cations and B(C6F5)3
;
_journal_issue 5
_journal_name_full 'Chem. Sci.'
_journal_page_first 3384
_journal_paper_doi 10.1039/C5SC04798F
_journal_volume 7
_journal_year 2016
_chemical_absolute_configuration ad
_chemical_formula_moiety 'C36 H27 B2 Cl4 F15 N4'
_chemical_formula_sum 'C36 H27 B2 Cl4 F15 N4'
_chemical_formula_weight 964.04
_chemical_name_systematic '[9-BBN(I-DCDM)2][HBCF]'
_chemical_properties_physical Moisture-sensitive
_space_group_IT_number 4
_symmetry_cell_setting monoclinic
_symmetry_space_group_name_Hall 'P 2yb'
_symmetry_space_group_name_H-M 'P 1 21 1'
_atom_sites_solution_hydrogens difmap
_atom_sites_solution_primary direct
_audit_update_record
;
2015-10-28 deposited with the CCDC.
2016-02-12 downloaded from the CCDC.
;
_cell_angle_alpha 90
_cell_angle_beta 101.728(7)
_cell_angle_gamma 90
_cell_formula_units_Z 2
_cell_length_a 8.8757(6)
_cell_length_b 20.3411(11)
_cell_length_c 10.7976(7)
_cell_measurement_reflns_used 0
_cell_measurement_temperature 150.0
_cell_measurement_theta_max 0
_cell_measurement_theta_min 0
_cell_volume 1908.7(2)
_computing_cell_refinement 'CrysAlisPro, Agilent Technologies,'
_computing_data_collection 'CrysAlisPro, Agilent Technologies,'
_computing_data_reduction 'CrysAlisPro, Agilent Technologies,'
_computing_molecular_graphics 'Ortep3 v. 2.02 (LJ Farrugia, 1997)'
_computing_publication_material 'CRYSTALS (Betteridge et al., 2003)'
_computing_structure_refinement 'CRYSTALS (Betteridge et al., 2003)'
_computing_structure_solution 'Superflip (Palatinus & Chapuis, 2007)'
_diffrn_ambient_temperature 150
_diffrn_detector_area_resol_mean 8.0714
_diffrn_measured_fraction_theta_full 0.997
_diffrn_measured_fraction_theta_max 0.857
_diffrn_measurement_details
;
  1 omega  -79.00  -40.00   1.0000   77.3600
omega____ theta____ kappa____ phi______ frames
    -      -20.7110 -178.0000 -180.0000 39

  2 omega   -2.00   85.00   1.0000   77.3600
omega____ theta____ kappa____ phi______ frames
    -       21.3360   57.0000  150.0000 87

  3 omega  -47.00   52.00   1.0000   77.3600
omega____ theta____ kappa____ phi______ frames
    -       21.3360  -77.0000    0.0000 99
;
_diffrn_measurement_device_type 'SuperNova, Single source at offset), Eos'
_diffrn_measurement_method '\w scans'
_diffrn_radiation_monochromator mirror
_diffrn_radiation_source 'SuperNova (Mo) X-ray Source'
_diffrn_radiation_type 'Mo K\a'
_diffrn_radiation_wavelength 0.7107
_diffrn_reflns_av_R_equivalents 0.026
_diffrn_reflns_limit_h_max 12
_diffrn_reflns_limit_h_min -5
_diffrn_reflns_limit_k_max 26
_diffrn_reflns_limit_k_min -25
_diffrn_reflns_limit_l_max 12
_diffrn_reflns_limit_l_min -14
_diffrn_reflns_number 8992
_diffrn_reflns_theta_full 26.260
_diffrn_reflns_theta_max 29.127
_diffrn_reflns_theta_min 3.374
_diffrn_standards_number 0
_exptl_absorpt_coefficient_mu 0.420
_exptl_absorpt_correction_T_max 1.00000
_exptl_absorpt_correction_T_min 0.72395
_exptl_absorpt_correction_type multi-scan
_exptl_absorpt_process_details
;
CrysAlisPro, Agilent Technologies,
Version 1.171.36.24 (release 03-12-2012 CrysAlis171 .NET)
(compiled Dec  3 2012,18:21:49)
Empirical absorption correction using spherical harmonics,
 implemented in SCALE3 ABSPACK scaling algorithm.
;
_exptl_crystal_colour colourless
_exptl_crystal_density_diffrn 1.677
_exptl_crystal_density_method 'not measured'
_exptl_crystal_description block
_exptl_crystal_F_000 968
_exptl_crystal_size_max 0.45
_exptl_crystal_size_mid 0.25
_exptl_crystal_size_min 0.1
_refine_diff_density_max 0.54
_refine_diff_density_min -0.55
_refine_ls_abs_structure_details 'Flack (1983), 2509 Friedel-pairs'
_refine_ls_abs_structure_Flack 0.00(5)
_refine_ls_extinction_method None
_refine_ls_goodness_of_fit_ref 0.9775
_refine_ls_hydrogen_treatment constr
_refine_ls_matrix_type full
_refine_ls_number_parameters 551
_refine_ls_number_reflns 7014
_refine_ls_number_restraints 1
_refine_ls_R_factor_all 0.0725
_refine_ls_R_factor_gt 0.0528
_refine_ls_shift/su_max 0.0003049
_refine_ls_shift/su_mean 0.0000598
_refine_ls_structure_factor_coef Fsqd
_refine_ls_weighting_details
;
 Method= Modified Sheldrick 
 w=1/[\s^2^(F^2^) + ( 0.02P)^2^ + 0.40P] 
 ,where P=(max(Fo^2^,0) + 2Fc^2^)/3 
;
_refine_ls_weighting_scheme calc
_refine_ls_wR_factor_all 0.0879
_refine_ls_wR_factor_gt 0.0785
_refine_ls_wR_factor_ref 0.0879
_reflns_limit_h_max 11
_reflns_limit_h_min -12
_reflns_limit_k_max 26
_reflns_limit_k_min -25
_reflns_limit_l_max 14
_reflns_limit_l_min 0
_reflns_number_gt 5444
_reflns_number_total 7031
_reflns_threshold_expression I>2.0\s(I)
_oxford_diffrn_Wilson_B_factor 2.45
_oxford_diffrn_Wilson_scale 0.02
_oxford_refine_ls_r_factor_ref 0.0725
_oxford_refine_ls_scale 7.70(11)
_oxford_reflns_number_all 7014
_oxford_reflns_threshold_expression_ref I>-3.0\s(I)
_cod_data_source_file c5sc04798f2.cif
_cod_data_source_block 1
_cod_depositor_comments
;
 Removing duplicate rows from the ATOM_TYPE loop.

 Antanas Vaitkus,
 2018-08-10

 Adding full bibliography for 1542431--1542434.cif.
;
_cod_original_sg_symbol_H-M 'P 1 21 1 '
_cod_database_code 1542433

loop_
_symmetry_equiv_pos_as_xyz
x,y,z
-x,y+1/2,-z

loop_
_atom_site_label
_atom_site_type_symbol
_atom_site_fract_x
_atom_site_fract_y
_atom_site_fract_z
_atom_site_U_iso_or_equiv
_atom_site_occupancy
_atom_site_adp_type
_atom_site_refinement_flags_posn
H1 H 0.7092 0.6007 1.0523 0.0319 1.0000 Uiso R
H2 H 0.5619 0.6812 1.1414 0.0451 1.0000 Uiso R
H3 H 0.6302 0.7073 1.0260 0.0452 1.0000 Uiso R
H4 H 0.3192 0.6888 1.0320 0.0511 1.0000 Uiso R
H5 H 0.3987 0.7513 0.9840 0.0506 1.0000 Uiso R
H6 H 0.2387 0.6912 0.8141 0.0437 1.0000 Uiso R
H7 H 0.4111 0.7012 0.7965 0.0433 1.0000 Uiso R
H8 H 0.3231 0.5933 0.7483 0.0319 1.0000 Uiso R
H9 H 0.1721 0.5908 0.9130 0.0419 1.0000 Uiso R
H10 H 0.2524 0.5233 0.8927 0.0417 1.0000 Uiso R
H11 H 0.3137 0.6025 1.1091 0.0455 1.0000 Uiso R
H12 H 0.2940 0.5255 1.0987 0.0452 1.0000 Uiso R
H13 H 0.5546 0.5642 1.1863 0.0406 1.0000 Uiso R
H14 H 0.5418 0.5109 1.0761 0.0407 1.0000 Uiso R
H15 H 0.9578 0.6895 0.9040 0.0557 1.0000 Uiso R
H16 H 0.8309 0.7390 0.9344 0.0558 1.0000 Uiso R
H17 H 0.8373 0.6652 0.9843 0.0559 1.0000 Uiso R
H18 H 0.5320 0.5639 0.4964 0.0521 1.0000 Uiso R
H19 H 0.4698 0.5426 0.6172 0.0520 1.0000 Uiso R
H20 H 0.3999 0.6038 0.5367 0.0525 1.0000 Uiso R
H21 H 0.9663 0.4964 0.9282 0.0412 1.0000 Uiso R
H22 H 0.8906 0.5206 1.0403 0.0413 1.0000 Uiso R
H23 H 0.8715 0.5615 0.9169 0.0405 1.0000 Uiso R
H24 H 0.2875 0.4284 0.7857 0.0408 1.0000 Uiso R
H25 H 0.3423 0.4289 0.6581 0.0406 1.0000 Uiso R
H26 H 0.3092 0.4953 0.7195 0.0405 1.0000 Uiso R
F1 F 0.5977(3) 0.26546(12) 0.4773(2) 0.0368 1.0000 Uani .
F2 F 0.6726(3) 0.18590(12) 0.6759(2) 0.0402 1.0000 Uani .
F3 F 0.9478(3) 0.19676(11) 0.8373(2) 0.0392 1.0000 Uani .
F4 F 1.1602(3) 0.28434(13) 0.7859(3) 0.0463 1.0000 Uani .
F5 F 1.0922(3) 0.36289(12) 0.5856(2) 0.0404 1.0000 Uani .
F6 F 0.8803(3) 0.46311(13) 0.2258(2) 0.0478 1.0000 Uani .
F7 F 1.0100(5) 0.58114(14) 0.2673(3) 0.0737 1.0000 Uani .
F8 F 1.0634(3) 0.63503(12) 0.5048(3) 0.0501 1.0000 Uani .
F9 F 0.9782(3) 0.56760(12) 0.6963(2) 0.0434 1.0000 Uani .
F10 F 0.8582(3) 0.44817(12) 0.6588(2) 0.0365 1.0000 Uani .
F11 F 0.6616(3) 0.35085(13) 0.1340(2) 0.0475 1.0000 Uani .
F12 F 0.3661(4) 0.36683(16) 0.0263(3) 0.0639 1.0000 Uani .
F13 F 0.1613(3) 0.40993(17) 0.1636(3) 0.0665 1.0000 Uani .
F14 F 0.2587(3) 0.43713(16) 0.4151(3) 0.0613 1.0000 Uani .
F15 F 0.5535(3) 0.41705(13) 0.5267(2) 0.0391 1.0000 Uani .
Cl1 Cl 0.91362(14) 0.75937(6) 0.67722(12) 0.0397 1.0000 Uani .
Cl2 Cl 0.67880(13) 0.67595(6) 0.43082(10) 0.0379 1.0000 Uani .
Cl3 Cl 0.89171(13) 0.36626(6) 0.93501(11) 0.0375 1.0000 Uani .
Cl4 Cl 0.52043(14) 0.32284(6) 0.77663(11) 0.0375 1.0000 Uani .
N1 N 0.7531(4) 0.67440(16) 0.7948(3) 0.0239 1.0000 Uani .
N2 N 0.6036(4) 0.62401(15) 0.6429(3) 0.0237 1.0000 Uani .
N3 N 0.7370(4) 0.48150(15) 0.8991(3) 0.0209 1.0000 Uani .
N4 N 0.5082(4) 0.45454(16) 0.8055(3) 0.0230 1.0000 Uani .
B1 B 0.5501(6) 0.5862(2) 0.8702(5) 0.0244 1.0000 Uani .
B2 B 0.8031(5) 0.3725(2) 0.4047(4) 0.0232 1.0000 Uani .
C1 C 0.5970(5) 0.60517(19) 1.0214(4) 0.0266 1.0000 Uani .
C2 C 0.5544(5) 0.6774(2) 1.0503(4) 0.0374 1.0000 Uani .
C3 C 0.3965(6) 0.7036(2) 0.9830(4) 0.0422 1.0000 Uani .
C4 C 0.3476(5) 0.6795(2) 0.8475(4) 0.0369 1.0000 Uani .
C5 C 0.3641(5) 0.6042(2) 0.8363(4) 0.0265 1.0000 Uani .
C6 C 0.2712(5) 0.5682(2) 0.9231(4) 0.0345 1.0000 Uani .
C7 C 0.3404(5) 0.5633(2) 1.0661(4) 0.0371 1.0000 Uani .
C8 C 0.5144(5) 0.5561(2) 1.0953(4) 0.0338 1.0000 Uani .
C9 C 0.6405(5) 0.62817(19) 0.7722(4) 0.0244 1.0000 Uani .
C10 C 0.8529(5) 0.6934(2) 0.9155(4) 0.0376 1.0000 Uani .
C11 C 0.7812(5) 0.6997(2) 0.6818(4) 0.0300 1.0000 Uani .
C12 C 0.6902(5) 0.6682(2) 0.5895(4) 0.0261 1.0000 Uani .
C13 C 0.4918(5) 0.5796(2) 0.5672(4) 0.0350 1.0000 Uani .
C14 C 0.5957(5) 0.50747(19) 0.8523(4) 0.0221 1.0000 Uani .
C15 C 0.8786(5) 0.51755(19) 0.9498(4) 0.0273 1.0000 Uani .
C16 C 0.7358(5) 0.4142(2) 0.8841(4) 0.0263 1.0000 Uani .
C17 C 0.5947(5) 0.39738(19) 0.8257(4) 0.0266 1.0000 Uani .
C18 C 0.3472(4) 0.4516(2) 0.7357(4) 0.0273 1.0000 Uani .
C19 C 0.8366(5) 0.32165(19) 0.5237(4) 0.0242 1.0000 Uani .
C20 C 0.7403(4) 0.2736(2) 0.5523(4) 0.0237 1.0000 Uani .
C21 C 0.7742(5) 0.2311(2) 0.6526(4) 0.0250 1.0000 Uani .
C22 C 0.9155(5) 0.23514(19) 0.7333(4) 0.0279 1.0000 Uani .
C23 C 1.0199(5) 0.2797(2) 0.7080(4) 0.0292 1.0000 Uani .
C24 C 0.9812(5) 0.3208(2) 0.6054(4) 0.0284 1.0000 Uani .
C25 C 0.8674(4) 0.4479(2) 0.4405(4) 0.0226 1.0000 Uani .
C26 C 0.9079(5) 0.4862(2) 0.3470(4) 0.0310 1.0000 Uani .
C27 C 0.9726(6) 0.5474(2) 0.3651(5) 0.0393 1.0000 Uani .
C28 C 0.9991(6) 0.5748(2) 0.4831(5) 0.0341 1.0000 Uani .
C29 C 0.9563(5) 0.5407(2) 0.5793(4) 0.0269 1.0000 Uani .
C30 C 0.8924(5) 0.4789(2) 0.5565(4) 0.0246 1.0000 Uani .
C31 C 0.6209(5) 0.38085(18) 0.3370(4) 0.0239 1.0000 Uani .
C32 C 0.5657(5) 0.3697(2) 0.2099(4) 0.0322 1.0000 Uani .
C33 C 0.4148(6) 0.3786(2) 0.1514(4) 0.0419 1.0000 Uani .
C34 C 0.3098(6) 0.4004(3) 0.2185(5) 0.0413 1.0000 Uani .
C35 C 0.3573(5) 0.4135(2) 0.3458(5) 0.0372 1.0000 Uani .
C36 C 0.5136(5) 0.4032(2) 0.4010(4) 0.0282 1.0000 Uani .
H27 H 0.8730 0.3540 0.3277 0.0117 1.0000 Uiso R

loop_
_atom_site_aniso_label
_atom_site_aniso_U_11
_atom_site_aniso_U_22
_atom_site_aniso_U_33
_atom_site_aniso_U_23
_atom_site_aniso_U_13
_atom_site_aniso_U_12
F1 0.0266(14) 0.0405(15) 0.0375(16) 0.0109(13) -0.0074(12) -0.0083(12)
F2 0.0374(15) 0.0373(14) 0.0432(17) 0.0115(13) 0.0023(13) -0.0122(13)
F3 0.0507(17) 0.0347(14) 0.0279(15) 0.0067(12) -0.0019(13) 0.0019(13)
F4 0.0305(16) 0.0515(16) 0.0479(19) 0.0095(14) -0.0135(14) -0.0017(13)
F5 0.0254(14) 0.0426(15) 0.0509(18) 0.0111(14) 0.0023(13) -0.0090(12)
F6 0.076(2) 0.0455(16) 0.0265(15) 0.0009(13) 0.0209(15) -0.0107(16)
F7 0.127(3) 0.053(2) 0.049(2) 0.0102(15) 0.038(2) -0.040(2)
F8 0.061(2) 0.0314(15) 0.056(2) 0.0017(14) 0.0098(17) -0.0200(14)
F9 0.0568(19) 0.0367(14) 0.0333(16) -0.0043(13) 0.0012(15) -0.0105(14)
F10 0.0538(17) 0.0355(13) 0.0230(14) 0.0003(12) 0.0143(13) -0.0083(14)
F11 0.0580(19) 0.0624(18) 0.0237(15) -0.0134(13) 0.0117(14) -0.0034(15)
F12 0.062(2) 0.096(2) 0.0248(16) -0.0032(17) -0.0116(15) -0.0188(19)
F13 0.0284(17) 0.104(2) 0.057(2) 0.0254(19) -0.0149(16) -0.0053(17)
F14 0.0295(16) 0.108(3) 0.0485(19) 0.0176(18) 0.0124(14) 0.0217(17)
F15 0.0313(15) 0.0635(17) 0.0229(14) -0.0030(13) 0.0061(12) 0.0115(13)
Cl1 0.0376(7) 0.0369(6) 0.0459(7) 0.0074(6) 0.0118(6) -0.0121(5)
Cl2 0.0359(7) 0.0549(7) 0.0242(6) 0.0098(6) 0.0089(5) 0.0024(6)
Cl3 0.0379(7) 0.0382(6) 0.0352(7) 0.0031(5) 0.0043(6) 0.0134(5)
Cl4 0.0474(7) 0.0249(5) 0.0412(7) -0.0036(5) 0.0116(6) -0.0065(5)
N1 0.0261(19) 0.0255(18) 0.0200(19) -0.0016(15) 0.0044(16) -0.0080(17)
N2 0.024(2) 0.0264(18) 0.0193(19) -0.0005(15) 0.0004(16) -0.0035(16)
N3 0.0233(19) 0.0231(18) 0.0164(19) 0.0022(14) 0.0044(15) -0.0026(15)
N4 0.0201(18) 0.0262(18) 0.0225(19) 0.0006(15) 0.0041(15) -0.0044(16)
B1 0.029(3) 0.023(2) 0.021(3) 0.002(2) 0.006(2) -0.006(2)
B2 0.024(2) 0.025(2) 0.022(3) -0.002(2) 0.007(2) -0.003(2)
C1 0.029(2) 0.028(2) 0.021(2) -0.0035(19) 0.000(2) -0.002(2)
C2 0.047(3) 0.035(3) 0.029(3) -0.003(2) 0.006(2) -0.004(2)
C3 0.062(4) 0.030(2) 0.035(3) -0.004(2) 0.012(3) 0.010(3)
C4 0.036(3) 0.032(2) 0.041(3) -0.002(2) 0.004(2) 0.005(2)
C5 0.026(2) 0.033(2) 0.019(2) 0.0004(19) 0.000(2) 0.001(2)
C6 0.028(3) 0.035(3) 0.044(3) -0.008(2) 0.017(2) -0.002(2)
C7 0.045(3) 0.036(3) 0.036(3) 0.001(2) 0.021(3) 0.000(2)
C8 0.039(3) 0.036(3) 0.031(3) 0.001(2) 0.016(2) -0.002(2)
C9 0.024(2) 0.025(2) 0.023(2) 0.0006(18) 0.0034(19) -0.0037(19)
C10 0.036(3) 0.039(3) 0.033(3) -0.006(2) -0.003(2) -0.016(2)
C11 0.028(2) 0.031(2) 0.031(3) 0.002(2) 0.005(2) -0.005(2)
C12 0.026(2) 0.032(2) 0.022(2) 0.0071(19) 0.007(2) 0.003(2)
C13 0.035(3) 0.042(3) 0.025(3) -0.004(2) -0.001(2) -0.006(2)
C14 0.021(2) 0.029(2) 0.016(2) 0.0011(18) 0.0030(19) -0.0039(18)
C15 0.021(2) 0.036(2) 0.024(2) 0.001(2) 0.000(2) -0.0044(19)
C16 0.030(2) 0.026(2) 0.024(2) 0.0059(19) 0.007(2) 0.004(2)
C17 0.035(3) 0.020(2) 0.029(2) 0.0018(18) 0.014(2) 0.0006(19)
C18 0.022(2) 0.029(2) 0.031(3) -0.001(2) 0.006(2) -0.007(2)
C19 0.025(2) 0.025(2) 0.024(2) -0.0028(19) 0.0075(19) 0.003(2)
C20 0.017(2) 0.027(2) 0.026(2) 0.0033(19) 0.0020(18) 0.0062(18)
C21 0.024(2) 0.023(2) 0.028(3) -0.0009(19) 0.005(2) -0.0029(19)
C22 0.037(3) 0.022(2) 0.024(2) 0.0011(18) 0.003(2) 0.008(2)
C23 0.028(2) 0.024(2) 0.032(3) -0.0002(19) -0.002(2) 0.002(2)
C24 0.024(2) 0.024(2) 0.038(3) -0.004(2) 0.009(2) -0.001(2)
C25 0.020(2) 0.026(2) 0.023(2) 0.0027(19) 0.0060(18) 0.0037(19)
C26 0.037(3) 0.039(3) 0.019(2) -0.001(2) 0.009(2) -0.003(2)
C27 0.050(3) 0.034(3) 0.039(3) 0.014(2) 0.021(3) -0.012(2)
C28 0.031(3) 0.027(2) 0.044(3) 0.007(2) 0.007(2) -0.005(2)
C29 0.025(2) 0.032(2) 0.022(2) -0.004(2) 0.000(2) 0.002(2)
C30 0.023(2) 0.030(2) 0.022(2) 0.0061(19) 0.006(2) -0.0003(19)
C31 0.030(2) 0.022(2) 0.019(2) 0.0007(18) 0.0030(19) -0.0041(19)
C32 0.035(3) 0.034(2) 0.028(3) 0.000(2) 0.007(2) -0.006(2)
C33 0.044(3) 0.049(3) 0.026(3) 0.005(2) -0.007(2) -0.013(3)
C34 0.031(3) 0.054(3) 0.033(3) 0.011(2) -0.006(2) -0.008(3)
C35 0.028(3) 0.048(3) 0.037(3) 0.006(2) 0.009(2) -0.001(2)
C36 0.031(2) 0.033(2) 0.020(2) 0.0039(19) 0.004(2) 0.000(2)

loop_
_atom_type_symbol
_atom_type_scat_dispersion_real
_atom_type_scat_dispersion_imag
_atom_type_scat_Cromer_Mann_a1
_atom_type_scat_Cromer_Mann_b1
_atom_type_scat_Cromer_Mann_a2
_atom_type_scat_Cromer_Mann_b2
_atom_type_scat_Cromer_Mann_a3
_atom_type_scat_Cromer_Mann_b3
_atom_type_scat_Cromer_Mann_a4
_atom_type_scat_Cromer_Mann_b4
_atom_type_scat_Cromer_Mann_c
_atom_type_scat_source
C 0.0033 0.0016 2.3100 20.8439 1.0200 10.2075 1.5886 0.5687 0.8650 51.6512 0.2156 'International Tables Vol C 4.2.6.8 and 6.1.1.4'
H 0.0000 0.0000 0.4930 10.5109 0.3229 26.1257 0.1402 3.1424 0.0408 57.7998 0.0030 'International Tables Vol C 4.2.6.8 and 6.1.1.4'
B 0.0013 0.0007 2.0545 23.2185 1.3326 1.0210 1.0979 60.3498 0.7068 0.1403 -0.1932 'International Tables Vol C 4.2.6.8 and 6.1.1.4'
N 0.0061 0.0033 12.2126 0.0057 3.1322 9.8933 2.0125 28.9975 1.1663 0.5826 -11.5290 'International Tables Vol C 4.2.6.8 and 6.1.1.4'
F 0.0171 0.0103 3.5392 10.2825 2.6412 4.2944 1.5170 0.2615 1.0243 26.1476 0.2776 'International Tables Vol C 4.2.6.8 and 6.1.1.4'
Cl 0.1484 0.1585 11.4604 0.0104 7.1964 1.1662 6.2556 18.5194 1.6455 47.7784 -9.5574 'International Tables Vol C 4.2.6.8 and 6.1.1.4'

loop_
_geom_angle_atom_site_label_1
_geom_angle_atom_site_label_2
_geom_angle_atom_site_label_3
_geom_angle
_geom_angle_publ_flag
C9 N1 C10 129.1(4) yes
C9 N1 C11 110.8(3) yes
C10 N1 C11 119.7(4) yes
C9 N2 C12 110.3(3) yes
C9 N2 C13 127.0(4) yes
C12 N2 C13 122.7(4) yes
C14 N3 C15 127.0(3) yes
C14 N3 C16 110.9(3) yes
C15 N3 C16 121.9(3) yes
C14 N4 C17 110.4(3) yes
C14 N4 C18 129.9(3) yes
C17 N4 C18 119.7(3) yes
C1 B1 C5 101.9(4) yes
C1 B1 C9 116.5(3) yes
C5 B1 C9 109.2(3) yes
C1 B1 C14 108.7(3) yes
C5 B1 C14 116.1(3) yes
C9 B1 C14 104.8(3) yes
C19 B2 C25 113.9(3) yes
C19 B2 C31 114.9(4) yes
C25 B2 C31 105.7(3) yes
C19 B2 H27 108.1 no
C25 B2 H27 104.5 no
C31 B2 H27 109.1 no
B1 C1 H1 110.3 no
B1 C1 C2 113.3(3) yes
H1 C1 C2 106.6 no
B1 C1 C8 108.0(3) yes
H1 C1 C8 108.5 no
C2 C1 C8 110.0(4) yes
C1 C2 H3 108.8 no
C1 C2 H2 107.9 no
H3 C2 H2 108.0 no
C1 C2 C3 117.8(4) yes
H3 C2 C3 105.4 no
H2 C2 C3 108.5 no
C2 C3 H4 107.7 no
C2 C3 H5 109.1 no
H4 C3 H5 108.2 no
C2 C3 C4 113.4(4) yes
H4 C3 C4 108.7 no
H5 C3 C4 109.6 no
C3 C4 H6 109.9 no
C3 C4 H7 108.3 no
H6 C4 H7 108.8 no
C3 C4 C5 112.4(4) yes
H6 C4 C5 108.1 no
H7 C4 C5 109.3 no
C4 C5 B1 108.0(3) yes
C4 C5 H8 106.3 no
B1 C5 H8 108.8 no
C4 C5 C6 110.6(4) yes
B1 C5 C6 112.9(3) yes
H8 C5 C6 110.0 no
C5 C6 H9 106.7 no
C5 C6 H10 108.4 no
H9 C6 H10 108.4 no
C5 C6 C7 118.8(4) yes
H9 C6 C7 107.9 no
H10 C6 C7 106.4 no
C6 C7 H11 109.8 no
C6 C7 H12 107.6 no
H11 C7 H12 108.2 no
C6 C7 C8 113.2(4) yes
H11 C7 C8 108.3 no
H12 C7 C8 109.6 no
C1 C8 C7 113.4(4) yes
C1 C8 H13 107.0 no
C7 C8 H13 109.7 no
C1 C8 H14 109.3 no
C7 C8 H14 109.3 no
H13 C8 H14 108.0 no
B1 C9 N2 124.2(3) yes
B1 C9 N1 131.7(4) yes
N2 C9 N1 103.9(3) yes
N1 C10 H16 109.0 no
N1 C10 H17 111.6 no
H16 C10 H17 109.6 no
N1 C10 H15 106.7 no
H16 C10 H15 110.1 no
H17 C10 H15 109.9 no
N1 C11 Cl1 122.6(3) yes
N1 C11 C12 107.0(4) yes
Cl1 C11 C12 130.4(4) yes
Cl2 C12 N2 123.7(3) yes
Cl2 C12 C11 128.2(4) yes
N2 C12 C11 108.0(4) yes
N2 C13 H19 111.1 no
N2 C13 H18 109.2 no
H19 C13 H18 109.7 no
N2 C13 H20 108.0 no
H19 C13 H20 109.8 no
H18 C13 H20 109.0 no
B1 C14 N4 131.8(4) yes
B1 C14 N3 123.7(3) yes
N4 C14 N3 104.1(3) yes
N3 C15 H22 108.8 no
N3 C15 H23 110.0 no
H22 C15 H23 107.5 no
N3 C15 H21 111.2 no
H22 C15 H21 110.4 no
H23 C15 H21 108.8 no
Cl3 C16 N3 123.2(3) yes
Cl3 C16 C17 129.6(3) yes
N3 C16 C17 107.2(4) yes
N4 C17 Cl4 122.2(3) yes
N4 C17 C16 107.3(4) yes
Cl4 C17 C16 130.4(3) yes
N4 C18 H24 108.8 no
N4 C18 H26 109.0 no
H24 C18 H26 110.3 no
N4 C18 H25 109.7 no
H24 C18 H25 109.1 no
H26 C18 H25 109.9 no
B2 C19 C20 127.3(4) yes
B2 C19 C24 120.1(4) yes
C20 C19 C24 112.4(4) yes
F1 C20 C19 119.8(4) yes
F1 C20 C21 114.8(4) yes
C19 C20 C21 125.4(4) yes
F2 C21 C20 122.0(4) yes
F2 C21 C22 118.8(4) yes
C20 C21 C22 119.2(4) yes
F3 C22 C21 120.3(4) yes
F3 C22 C23 120.9(4) yes
C21 C22 C23 118.8(4) yes
F4 C23 C22 119.9(4) yes
F4 C23 C24 120.3(4) yes
C22 C23 C24 119.8(4) yes
C19 C24 F5 119.6(4) yes
C19 C24 C23 124.2(4) yes
F5 C24 C23 116.2(4) yes
B2 C25 C26 118.8(4) yes
B2 C25 C30 128.3(4) yes
C26 C25 C30 112.9(4) yes
F6 C26 C25 119.0(4) yes
F6 C26 C27 116.0(4) yes
C25 C26 C27 125.0(4) yes
F7 C27 C26 120.7(4) yes
F7 C27 C28 119.8(4) yes
C26 C27 C28 119.5(4) yes
F8 C28 C27 121.2(4) yes
F8 C28 C29 120.1(4) yes
C27 C28 C29 118.7(4) yes
F9 C29 C28 119.7(4) yes
F9 C29 C30 120.6(4) yes
C28 C29 C30 119.7(4) yes
F10 C30 C29 115.2(4) yes
F10 C30 C25 120.5(4) yes
C29 C30 C25 124.2(4) yes
B2 C31 C32 122.9(4) yes
B2 C31 C36 122.4(4) yes
C32 C31 C36 114.6(4) yes
F11 C32 C31 120.7(4) yes
F11 C32 C33 115.8(4) yes
C31 C32 C33 123.5(5) yes
F12 C33 C32 121.3(5) yes
F12 C33 C34 118.2(4) yes
C32 C33 C34 120.5(5) yes
F13 C34 C33 121.8(5) yes
F13 C34 C35 119.0(5) yes
C33 C34 C35 119.2(4) yes
F14 C35 C34 121.3(4) yes
F14 C35 C36 120.8(4) yes
C34 C35 C36 117.9(5) yes
C35 C36 F15 115.2(4) yes
C35 C36 C31 124.4(4) yes
F15 C36 C31 120.5(4) yes

loop_
_geom_bond_atom_site_label_1
_geom_bond_atom_site_label_2
_geom_bond_distance
_geom_bond_publ_flag
H1 C1 0.989 no
H2 C2 0.976 no
H3 C2 0.982 no
H4 C3 0.996 no
H5 C3 0.969 no
H6 C4 0.989 no
H7 C4 0.970 no
H8 C5 0.972 no
H9 C6 0.978 no
H10 C6 0.973 no
H11 C7 0.976 no
H12 C7 0.972 no
H13 C8 0.988 no
H14 C8 0.985 no
H15 C10 0.967 no
H16 C10 0.978 no
H17 C10 0.972 no
H18 C13 0.962 no
H19 C13 0.968 no
H20 C13 0.952 no
H21 C15 0.959 no
H22 C15 0.963 no
H23 C15 0.960 no
H24 C18 0.955 no
H25 C18 0.950 no
H26 C18 0.954 no
F1 C20 1.367(4) yes
F2 C21 1.347(5) yes
F3 C22 1.350(5) yes
F4 C23 1.357(4) yes
F5 C24 1.356(5) yes
F6 C26 1.364(5) yes
F7 C27 1.356(5) yes
F8 C28 1.351(5) yes
F9 C29 1.354(5) yes
F10 C30 1.356(5) yes
F11 C32 1.351(5) yes
F12 C33 1.354(5) yes
F13 C34 1.345(5) yes
F14 C35 1.349(5) yes
F15 C36 1.361(4) yes
Cl1 C11 1.697(4) yes
Cl2 C12 1.703(4) yes
Cl3 C16 1.690(4) yes
Cl4 C17 1.695(4) yes
N1 C9 1.357(5) yes
N1 C10 1.471(5) yes
N1 C11 1.392(5) yes
N2 C9 1.371(5) yes
N2 C12 1.382(5) yes
N2 C13 1.463(5) yes
N3 C14 1.361(5) yes
N3 C15 1.462(5) yes
N3 C16 1.379(5) yes
N4 C14 1.363(5) yes
N4 C17 1.386(5) yes
N4 C18 1.475(5) yes
B1 C1 1.647(6) yes
B1 C5 1.658(6) yes
B1 C9 1.685(6) yes
B1 C14 1.672(6) yes
B2 C19 1.630(6) yes
B2 C25 1.654(6) yes
B2 C31 1.642(6) yes
B2 H27 1.195 no
C1 C2 1.563(6) yes
C1 C8 1.552(6) yes
C2 C3 1.538(6) yes
C3 C4 1.520(6) yes
C4 C5 1.545(6) yes
C5 C6 1.552(6) yes
C6 C7 1.545(6) yes
C7 C8 1.519(6) yes
C11 C12 1.315(5) yes
C16 C17 1.327(6) yes
C19 C20 1.374(5) yes
C19 C24 1.402(5) yes
C20 C21 1.371(5) yes
C21 C22 1.376(6) yes
C22 C23 1.363(6) yes
C23 C24 1.374(6) yes
C25 C26 1.379(6) yes
C25 C30 1.379(5) yes
C26 C27 1.369(6) yes
C27 C28 1.366(6) yes
C28 C29 1.366(6) yes
C29 C30 1.382(5) yes
C31 C32 1.380(5) yes
C31 C36 1.363(6) yes
C32 C33 1.372(6) yes
C33 C34 1.366(7) yes
C34 C35 1.379(6) yes
C35 C36 1.410(6) yes

loop_
_geom_hbond_atom_site_label_D
_geom_hbond_atom_site_label_H
_geom_hbond_atom_site_label_A
_geom_hbond_angle_DHA
_geom_hbond_distance_DH
_geom_hbond_distance_HA
_geom_hbond_distance_DA
_geom_hbond_publ_flag
C2 H3 C10 134.58 0.982 2.525 3.289(6) yes
C6 H10 C18 135.68 0.973 2.508 3.275(6) yes
C10 H17 C1 130.92 0.972 2.558 3.279(6) yes
C18 H26 C5 134.02 0.954 2.548 3.283(6) yes
